data_1507105
loop_
_publ_author_name
'Payne, Marcia M.'
'Delcamp, Jared H.'
'Parkin, Sean R.'
'Anthony, John E.'

_publ_section_title
;
 Robust, soluble pentacene ethers.
;
_journal_issue 10
_journal_name_full 'Organic letters'
_journal_page_first 1609
_journal_page_last 1612
_journal_paper_doi 10.1021/ol049593z
_journal_volume 6
_journal_year 2004
_chemical_formula_sum 'C48 H58 O4 Si2'
_chemical_formula_weight 755.12
_chemical_name_systematic
; 
 ? 
;
_space_group_IT_number 14
_symmetry_cell_setting monoclinic
_symmetry_space_group_name_Hall '-P 2ybc'
_symmetry_space_group_name_H-M 'P 1 21/c 1'
_atom_sites_solution_hydrogens geom
_atom_sites_solution_primary direct
_atom_sites_solution_secondary difmap
_audit_creation_method SHELXL-97
_cell_angle_alpha 90.00
_cell_angle_beta 95.7270(13)
_cell_angle_gamma 90.00
_cell_formula_units_Z 2
_cell_length_a 9.5610(3)
_cell_length_b 10.4350(3)
_cell_length_c 21.0450(8)
_cell_measurement_reflns_used 3934
_cell_measurement_temperature 90.0(2)
_cell_measurement_theta_max 25.35
_cell_measurement_theta_min 1.00
_cell_volume 2089.16(12)
_computing_cell_refinement 'SCALEPACK (Otwinowski & Minor, 1997)'
_computing_data_collection 'COLLECT (Nonius, 1998)'
_computing_data_reduction 'DENZO-SMN (Otwinowski & Minor, 1997)'
_computing_molecular_graphics 'XP in Siemens SHELXTL (Sheldrick, 1994)'
_computing_publication_material
;
SHELX97-2 (Sheldrick, 1997) and local procedures
;
_computing_structure_refinement 'SHELXL-97 (Sheldrick, 1997)'
_computing_structure_solution 'SHELXS-97 (Sheldrick, 1990)'
_diffrn_ambient_temperature 90.0(2)
_diffrn_detector_area_resol_mean 18
_diffrn_measured_fraction_theta_full 1.000
_diffrn_measured_fraction_theta_max 1.000
_diffrn_measurement_device_type 'Nonius KappaCCD diffractometer'
_diffrn_measurement_method '\w scans at fixed \c = 55\%'
_diffrn_radiation_monochromator graphite
_diffrn_radiation_source 'fine-focus sealed tube'
_diffrn_radiation_type MoK\a
_diffrn_radiation_wavelength 0.71073
_diffrn_reflns_av_R_equivalents 0.0480
_diffrn_reflns_av_sigmaI/netI 0.0701
_diffrn_reflns_limit_h_max 11
_diffrn_reflns_limit_h_min -11
_diffrn_reflns_limit_k_max 12
_diffrn_reflns_limit_k_min -11
_diffrn_reflns_limit_l_max 24
_diffrn_reflns_limit_l_min -25
_diffrn_reflns_number 7016
_diffrn_reflns_theta_full 25.00
_diffrn_reflns_theta_max 25.00
_diffrn_reflns_theta_min 1.95
_diffrn_standards_decay_% <1
_exptl_absorpt_coefficient_mu 0.128
_exptl_absorpt_correction_T_max 0.9924
_exptl_absorpt_correction_T_min 0.9387
_exptl_absorpt_correction_type multi-scan
_exptl_absorpt_process_details 'Scalepack (Otwinowski & Minor, 1997'
_exptl_crystal_colour 'deep blue'
_exptl_crystal_density_diffrn 1.200
_exptl_crystal_density_method 'not measured'
_exptl_crystal_description plate
_exptl_crystal_F_000 812
_exptl_crystal_size_max 0.50
_exptl_crystal_size_mid 0.25
_exptl_crystal_size_min 0.06
_refine_diff_density_max 0.611
_refine_diff_density_min -0.384
_refine_diff_density_rms 0.058
_refine_ls_extinction_method none
_refine_ls_goodness_of_fit_ref 1.058
_refine_ls_hydrogen_treatment mixed
_refine_ls_matrix_type full
_refine_ls_number_parameters 250
_refine_ls_number_reflns 3682
_refine_ls_number_restraints 0
_refine_ls_restrained_S_all 1.058
_refine_ls_R_factor_all 0.0957
_refine_ls_R_factor_gt 0.0544
_refine_ls_shift/su_max 0.000
_refine_ls_shift/su_mean 0.000
_refine_ls_structure_factor_coef Fsqd
_refine_ls_weighting_details 'calc w=1/[\s^2^(Fo^2^)+(0.0642P)^2^+0.5963P] where P=(Fo^2^+2Fc^2^)/3'
_refine_ls_weighting_scheme calc
_refine_ls_wR_factor_gt 0.1237
_refine_ls_wR_factor_ref 0.1402
_reflns_number_gt 2444
_reflns_number_total 3682
_reflns_threshold_expression >2sigma(I)
_cod_data_source_file ol049593zsi20040304_025733.cif
_cod_data_source_block k03021
_cod_original_sg_symbol_H-M 'P 21/c'
_cod_database_code 1507105

loop_
_symmetry_equiv_pos_as_xyz
'x, y, z'
'-x, y+1/2, -z+1/2'
'-x, -y, -z'
'x, -y-1/2, z-1/2'

loop_
_atom_site_label
_atom_site_type_symbol
_atom_site_fract_x
_atom_site_fract_y
_atom_site_fract_z
_atom_site_U_iso_or_equiv
_atom_site_adp_type
_atom_site_occupancy
_atom_site_symmetry_multiplicity
_atom_site_calc_flag
_atom_site_refinement_flags
Si1 Si 0.48756(7) 0.67178(7) 0.37241(4) 0.0241(2) Uani 1 1 d .
O1 O 0.14388(18) -0.02999(17) 0.28180(8) 0.0286(5) Uani 1 1 d .
O2 O -0.07443(18) -0.14010(17) 0.34705(9) 0.0301(5) Uani 1 1 d .
C1 C 0.1139(2) 0.5516(2) 0.46974(12) 0.0192(6) Uani 1 1 d .
C2 C 0.0690(2) 0.4238(2) 0.45609(11) 0.0190(6) Uani 1 1 d .
C3 C 0.1303(2) 0.3474(2) 0.41164(12) 0.0212(6) Uani 1 1 d .
H3 H 0.2073 0.3809 0.3917 0.025 Uiso 1 1 calc R
C4 C 0.0832(2) 0.2255(2) 0.39563(11) 0.0196(6) Uani 1 1 d .
C5 C 0.1398(3) 0.1515(2) 0.34741(12) 0.0229(6) Uani 1 1 d .
H5 H 0.2159 0.1850 0.3268 0.027 Uiso 1 1 calc R
C6 C 0.0878(2) 0.0346(3) 0.33028(12) 0.0220(6) Uani 1 1 d .
C7 C 0.0593(3) -0.1353(3) 0.25627(13) 0.0281(7) Uani 1 1 d .
H7A H 0.1141 -0.1885 0.2287 0.034 Uiso 1 1 calc R
H7B H -0.0245 -0.1022 0.2299 0.034 Uiso 1 1 calc R
C8 C 0.0139(3) -0.2153(3) 0.30967(13) 0.0306(7) Uani 1 1 d .
H8A H -0.0386 -0.2912 0.2920 0.037 Uiso 1 1 calc R
H8B H 0.0975 -0.2456 0.3371 0.037 Uiso 1 1 calc R
C9 C -0.0216(3) -0.0211(2) 0.36349(12) 0.0225(6) Uani 1 1 d .
C10 C -0.0766(3) 0.0449(2) 0.41026(12) 0.0240(6) Uani 1 1 d .
H10 H -0.1481 0.0064 0.4321 0.029 Uiso 1 1 calc R
C11 C -0.0300(2) 0.1710(2) 0.42763(11) 0.0201(6) Uani 1 1 d .
C12 C -0.0891(2) 0.2449(2) 0.47259(12) 0.0213(6) Uani 1 1 d .
H12 H -0.1620 0.2087 0.4944 0.026 Uiso 1 1 calc R
C13 C -0.0463(2) 0.3710(2) 0.48741(12) 0.0199(6) Uani 1 1 d .
C14 C 0.2313(3) 0.5998(2) 0.44003(12) 0.0219(6) Uani 1 1 d .
C15 C 0.3327(3) 0.6355(3) 0.41467(13) 0.0252(6) Uani 1 1 d .
C16 C 0.6205(3) 0.5437(3) 0.39529(16) 0.0424(8) Uani 1 1 d .
H16 H 0.6352 0.5461 0.4430 0.051 Uiso 1 1 calc R
C17 C 0.5748(3) 0.4117(3) 0.3791(2) 0.0619(11) Uani 1 1 d .
H17A H 0.5596 0.4026 0.3326 0.093 Uiso 1 1 calc R
H17B H 0.4870 0.3936 0.3978 0.093 Uiso 1 1 calc R
H17C H 0.6475 0.3513 0.3962 0.093 Uiso 1 1 calc R
C18 C 0.7647(3) 0.5704(3) 0.37300(14) 0.0423(8) Uani 1 1 d .
H18A H 0.8307 0.5033 0.3891 0.063 Uiso 1 1 calc R
H18B H 0.7987 0.6539 0.3893 0.063 Uiso 1 1 calc R
H18C H 0.7573 0.5712 0.3262 0.063 Uiso 1 1 calc R
C19 C 0.4236(3) 0.6807(3) 0.28492(12) 0.0249(6) Uani 1 1 d .
H19 H 0.3736 0.7645 0.2783 0.030 Uiso 1 1 calc R
C20 C 0.3171(3) 0.5763(3) 0.26126(15) 0.0420(8) Uani 1 1 d .
H20A H 0.2826 0.5929 0.2166 0.063 Uiso 1 1 calc R
H20B H 0.2379 0.5773 0.2875 0.063 Uiso 1 1 calc R
H20C H 0.3629 0.4922 0.2647 0.063 Uiso 1 1 calc R
C21 C 0.5454(3) 0.6834(3) 0.24269(13) 0.0358(8) Uani 1 1 d .
H21A H 0.5933 0.6003 0.2449 0.054 Uiso 1 1 calc R
H21B H 0.6121 0.7508 0.2577 0.054 Uiso 1 1 calc R
H21C H 0.5086 0.7010 0.1984 0.054 Uiso 1 1 calc R
C22 C 0.5597(3) 0.8302(3) 0.40173(13) 0.0315(7) Uani 1 1 d .
H22 H 0.6373 0.8535 0.3753 0.038 Uiso 1 1 calc R
C23 C 0.6226(3) 0.8251(3) 0.47187(14) 0.0450(8) Uani 1 1 d .
H23A H 0.6536 0.9110 0.4858 0.067 Uiso 1 1 calc R
H23B H 0.7032 0.7665 0.4759 0.067 Uiso 1 1 calc R
H23C H 0.5512 0.7944 0.4986 0.067 Uiso 1 1 calc R
C24 C 0.4499(3) 0.9375(3) 0.39375(15) 0.0442(8) Uani 1 1 d .
H24A H 0.3742 0.9194 0.4207 0.066 Uiso 1 1 calc R
H24B H 0.4108 0.9422 0.3490 0.066 Uiso 1 1 calc R
H24C H 0.4943 1.0194 0.4065 0.066 Uiso 1 1 calc R

loop_
_atom_site_aniso_label
_atom_site_aniso_U_11
_atom_site_aniso_U_22
_atom_site_aniso_U_33
_atom_site_aniso_U_23
_atom_site_aniso_U_13
_atom_site_aniso_U_12
Si1 0.0168(4) 0.0265(5) 0.0308(5) 0.0046(3) 0.0111(3) -0.0014(3)
O1 0.0266(10) 0.0304(11) 0.0308(11) -0.0059(9) 0.0131(9) -0.0054(9)
O2 0.0279(10) 0.0273(11) 0.0374(11) -0.0052(9) 0.0153(9) -0.0059(9)
C1 0.0101(12) 0.0259(15) 0.0220(14) 0.0054(12) 0.0032(11) -0.0008(11)
C2 0.0131(12) 0.0247(15) 0.0195(14) 0.0057(12) 0.0034(11) -0.0006(11)
C3 0.0122(12) 0.0267(16) 0.0254(15) 0.0059(12) 0.0059(11) -0.0022(12)
C4 0.0125(12) 0.0270(15) 0.0195(14) 0.0056(12) 0.0021(11) 0.0021(11)
C5 0.0159(13) 0.0315(16) 0.0223(15) 0.0052(12) 0.0074(11) -0.0018(12)
C6 0.0160(13) 0.0257(16) 0.0247(15) 0.0014(12) 0.0045(12) 0.0014(12)
C7 0.0257(15) 0.0291(16) 0.0304(16) -0.0036(13) 0.0068(13) -0.0027(13)
C8 0.0254(15) 0.0306(16) 0.0369(17) -0.0059(14) 0.0089(13) -0.0001(13)
C9 0.0184(13) 0.0234(15) 0.0260(15) 0.0018(12) 0.0036(12) -0.0024(12)
C10 0.0178(13) 0.0267(16) 0.0286(16) 0.0051(13) 0.0079(12) -0.0040(12)
C11 0.0135(13) 0.0256(15) 0.0214(14) 0.0040(12) 0.0028(11) -0.0002(12)
C12 0.0156(13) 0.0260(15) 0.0236(15) 0.0064(12) 0.0084(11) -0.0028(12)
C13 0.0122(13) 0.0266(15) 0.0209(14) 0.0056(12) 0.0019(11) -0.0003(12)
C14 0.0187(13) 0.0208(15) 0.0268(15) -0.0001(12) 0.0049(12) 0.0003(12)
C15 0.0210(14) 0.0250(16) 0.0309(16) 0.0013(12) 0.0092(13) 0.0006(12)
C16 0.0315(17) 0.042(2) 0.057(2) 0.0174(17) 0.0208(16) 0.0071(15)
C17 0.0328(19) 0.039(2) 0.111(3) 0.001(2) -0.008(2) 0.0019(16)
C18 0.0239(15) 0.062(2) 0.0429(19) 0.0145(17) 0.0102(14) 0.0149(15)
C19 0.0195(14) 0.0269(16) 0.0293(16) -0.0053(13) 0.0084(12) -0.0004(12)
C20 0.0303(17) 0.047(2) 0.048(2) -0.0180(16) 0.0016(15) -0.0008(15)
C21 0.0315(16) 0.051(2) 0.0263(16) 0.0017(14) 0.0097(13) 0.0035(15)
C22 0.0236(15) 0.0467(19) 0.0260(16) 0.0008(14) 0.0108(13) -0.0141(14)
C23 0.0380(18) 0.064(2) 0.0336(18) -0.0084(17) 0.0041(15) -0.0034(17)
C24 0.064(2) 0.0266(17) 0.0414(19) -0.0053(15) 0.0006(17) -0.0086(16)

loop_
_atom_type_symbol
_atom_type_description
_atom_type_scat_dispersion_real
_atom_type_scat_dispersion_imag
_atom_type_scat_source
C C 0.0033 0.0016 'International Tables Vol C Tables 4.2.6.8 and 6.1.1.4'
H H 0.0000 0.0000 'International Tables Vol C Tables 4.2.6.8 and 6.1.1.4'
O O 0.0106 0.0060 'International Tables Vol C Tables 4.2.6.8 and 6.1.1.4'
Si Si 0.0817 0.0704 'International Tables Vol C Tables 4.2.6.8 and 6.1.1.4'

loop_
_geom_angle_atom_site_label_1
_geom_angle_atom_site_label_2
_geom_angle_atom_site_label_3
_geom_angle
_geom_angle_site_symmetry_1
_geom_angle_site_symmetry_3
C15 Si1 C22 108.06(12) . .
C15 Si1 C16 106.66(12) . .
C22 Si1 C16 109.09(14) . .
C15 Si1 C19 106.49(12) . .
C22 Si1 C19 110.59(12) . .
C16 Si1 C19 115.61(14) . .
C6 O1 C7 113.92(19) . .
C9 O2 C8 114.15(19) . .
C13 C1 C2 121.1(2) 3_566 .
C13 C1 C14 120.5(2) 3_566 .
C2 C1 C14 118.4(2) . .
C3 C2 C1 122.1(2) . .
C3 C2 C13 118.4(2) . .
C1 C2 C13 119.6(2) . .
C4 C3 C2 122.7(2) . .
C4 C3 H3 118.7 . .
C2 C3 H3 118.7 . .
C3 C4 C5 122.4(2) . .
C3 C4 C11 119.3(2) . .
C5 C4 C11 118.3(2) . .
C6 C5 C4 121.5(2) . .
C6 C5 H5 119.2 . .
C4 C5 H5 119.2 . .
C5 C6 O1 118.6(2) . .
C5 C6 C9 120.1(2) . .
O1 C6 C9 121.3(2) . .
O1 C7 C8 109.9(2) . .
O1 C7 H7A 109.7 . .
C8 C7 H7A 109.7 . .
O1 C7 H7B 109.7 . .
C8 C7 H7B 109.7 . .
H7A C7 H7B 108.2 . .
O2 C8 C7 109.6(2) . .
O2 C8 H8A 109.8 . .
C7 C8 H8A 109.8 . .
O2 C8 H8B 109.8 . .
C7 C8 H8B 109.8 . .
H8A C8 H8B 108.2 . .
C10 C9 O2 119.0(2) . .
C10 C9 C6 120.3(2) . .
O2 C9 C6 120.7(2) . .
C9 C10 C11 121.5(2) . .
C9 C10 H10 119.2 . .
C11 C10 H10 119.2 . .
C12 C11 C10 123.4(2) . .
C12 C11 C4 118.3(2) . .
C10 C11 C4 118.2(2) . .
C11 C12 C13 122.9(2) . .
C11 C12 H12 118.5 . .
C13 C12 H12 118.5 . .
C12 C13 C1 122.3(2) . 3_566
C12 C13 C2 118.3(2) . .
C1 C13 C2 119.4(2) 3_566 .
C15 C14 C1 177.3(3) . .
C14 C15 Si1 173.7(2) . .
C17 C16 C18 110.8(3) . .
C17 C16 Si1 115.4(2) . .
C18 C16 Si1 113.7(2) . .
C17 C16 H16 105.3 . .
C18 C16 H16 105.3 . .
Si1 C16 H16 105.3 . .
C16 C17 H17A 109.5 . .
C16 C17 H17B 109.5 . .
H17A C17 H17B 109.5 . .
C16 C17 H17C 109.5 . .
H17A C17 H17C 109.5 . .
H17B C17 H17C 109.5 . .
C16 C18 H18A 109.5 . .
C16 C18 H18B 109.5 . .
H18A C18 H18B 109.5 . .
C16 C18 H18C 109.5 . .
H18A C18 H18C 109.5 . .
H18B C18 H18C 109.5 . .
C21 C19 C20 110.0(2) . .
C21 C19 Si1 112.07(17) . .
C20 C19 Si1 114.90(19) . .
C21 C19 H19 106.4 . .
C20 C19 H19 106.4 . .
Si1 C19 H19 106.4 . .
C19 C20 H20A 109.5 . .
C19 C20 H20B 109.5 . .
H20A C20 H20B 109.5 . .
C19 C20 H20C 109.5 . .
H20A C20 H20C 109.5 . .
H20B C20 H20C 109.5 . .
C19 C21 H21A 109.5 . .
C19 C21 H21B 109.5 . .
H21A C21 H21B 109.5 . .
C19 C21 H21C 109.5 . .
H21A C21 H21C 109.5 . .
H21B C21 H21C 109.5 . .
C24 C22 C23 109.2(2) . .
C24 C22 Si1 112.52(19) . .
C23 C22 Si1 112.4(2) . .
C24 C22 H22 107.5 . .
C23 C22 H22 107.5 . .
Si1 C22 H22 107.5 . .
C22 C23 H23A 109.5 . .
C22 C23 H23B 109.5 . .
H23A C23 H23B 109.5 . .
C22 C23 H23C 109.5 . .
H23A C23 H23C 109.5 . .
H23B C23 H23C 109.5 . .
C22 C24 H24A 109.5 . .
C22 C24 H24B 109.5 . .
H24A C24 H24B 109.5 . .
C22 C24 H24C 109.5 . .
H24A C24 H24C 109.5 . .
H24B C24 H24C 109.5 . .

loop_
_geom_bond_atom_site_label_1
_geom_bond_atom_site_label_2
_geom_bond_distance
_geom_bond_site_symmetry_2
Si1 C15 1.841(3) .
Si1 C22 1.872(3) .
Si1 C16 1.874(3) .
Si1 C19 1.884(3) .
O1 C6 1.375(3) .
O1 C7 1.437(3) .
O2 C9 1.372(3) .
O2 C8 1.443(3) .
C1 C13 1.414(3) 3_566
C1 C2 1.421(3) .
C1 C14 1.430(3) .
C2 C3 1.401(3) .
C2 C13 1.448(3) .
C3 C4 1.380(3) .
C3 H3 0.9500 .
C4 C5 1.424(3) .
C4 C11 1.447(3) .
C5 C6 1.353(4) .
C5 H5 0.9500 .
C6 C9 1.437(3) .
C7 C8 1.499(4) .
C7 H7A 0.9900 .
C7 H7B 0.9900 .
C8 H8A 0.9900 .
C8 H8B 0.9900 .
C9 C10 1.350(3) .
C10 C11 1.426(4) .
C10 H10 0.9500 .
C11 C12 1.384(3) .
C12 C13 1.404(3) .
C12 H12 0.9500 .
C13 C1 1.414(3) 3_566
C14 C15 1.211(3) .
C16 C17 1.474(4) .
C16 C18 1.525(4) .
C16 H16 1.0000 .
C17 H17A 0.9800 .
C17 H17B 0.9800 .
C17 H17C 0.9800 .
C18 H18A 0.9800 .
C18 H18B 0.9800 .
C18 H18C 0.9800 .
C19 C21 1.534(3) .
C19 C20 1.540(4) .
C19 H19 1.0000 .
C20 H20A 0.9800 .
C20 H20B 0.9800 .
C20 H20C 0.9800 .
C21 H21A 0.9800 .
C21 H21B 0.9800 .
C21 H21C 0.9800 .
C22 C24 1.532(4) .
C22 C23 1.538(4) .
C22 H22 1.0000 .
C23 H23A 0.9800 .
C23 H23B 0.9800 .
C23 H23C 0.9800 .
C24 H24A 0.9800 .
C24 H24B 0.9800 .
C24 H24C 0.9800 .

loop_
_geom_torsion_atom_site_label_1
_geom_torsion_atom_site_label_2
_geom_torsion_atom_site_label_3
_geom_torsion_atom_site_label_4
_geom_torsion
_geom_torsion_site_symmetry_1
_geom_torsion_site_symmetry_4
C13 C1 C2 C3 177.0(2) 3_566 .
C14 C1 C2 C3 -4.1(4) . .
C13 C1 C2 C13 -1.1(4) 3_566 .
C14 C1 C2 C13 177.7(2) . .
C1 C2 C3 C4 -176.8(2) . .
C13 C2 C3 C4 1.4(4) . .
C2 C3 C4 C5 175.8(2) . .
C2 C3 C4 C11 -2.7(4) . .
C3 C4 C5 C6 -176.8(2) . .
C11 C4 C5 C6 1.7(4) . .
C4 C5 C6 O1 177.7(2) . .
C4 C5 C6 C9 -3.7(4) . .
C7 O1 C6 C5 -164.6(2) . .
C7 O1 C6 C9 16.8(3) . .
C6 O1 C7 C8 -47.1(3) . .
C9 O2 C8 C7 -47.7(3) . .
O1 C7 C8 O2 63.5(3) . .
C8 O2 C9 C10 -164.4(2) . .
C8 O2 C9 C6 17.5(3) . .
C5 C6 C9 C10 2.5(4) . .
O1 C6 C9 C10 -178.9(2) . .
C5 C6 C9 O2 -179.4(2) . .
O1 C6 C9 O2 -0.8(4) . .
O2 C9 C10 C11 -177.4(2) . .
C6 C9 C10 C11 0.7(4) . .
C9 C10 C11 C12 176.1(2) . .
C9 C10 C11 C4 -2.6(4) . .
C3 C4 C11 C12 1.3(3) . .
C5 C4 C11 C12 -177.3(2) . .
C3 C4 C11 C10 -180.0(2) . .
C5 C4 C11 C10 1.5(3) . .
C10 C11 C12 C13 -177.3(2) . .
C4 C11 C12 C13 1.4(4) . .
C11 C12 C13 C1 175.6(2) . 3_566
C11 C12 C13 C2 -2.7(4) . .
C3 C2 C13 C12 1.2(3) . .
C1 C2 C13 C12 179.5(2) . .
C3 C2 C13 C1 -177.1(2) . 3_566
C1 C2 C13 C1 1.1(4) . 3_566
C13 C1 C14 C15 153(6) 3_566 .
C2 C1 C14 C15 -26(6) . .
C1 C14 C15 Si1 23(8) . .
C22 Si1 C15 C14 -169(2) . .
C16 Si1 C15 C14 -52(2) . .
C19 Si1 C15 C14 72(2) . .
C15 Si1 C16 C17 59.6(3) . .
C22 Si1 C16 C17 176.1(3) . .
C19 Si1 C16 C17 -58.5(3) . .
C15 Si1 C16 C18 -170.7(2) . .
C22 Si1 C16 C18 -54.3(3) . .
C19 Si1 C16 C18 71.1(3) . .
C15 Si1 C19 C21 -168.47(19) . .
C22 Si1 C19 C21 74.4(2) . .
C16 Si1 C19 C21 -50.2(2) . .
C15 Si1 C19 C20 -42.0(2) . .
C22 Si1 C19 C20 -159.14(19) . .
C16 Si1 C19 C20 76.3(2) . .
C15 Si1 C22 C24 -56.0(2) . .
C16 Si1 C22 C24 -171.6(2) . .
C19 Si1 C22 C24 60.2(2) . .
C15 Si1 C22 C23 67.8(2) . .
C16 Si1 C22 C23 -47.8(2) . .
C19 Si1 C22 C23 -176.03(18) . .
